data_4350571
loop_
_publ_author_name
'Dong, Yu-Bin'
'Sun, Ting'
'Ma, Jian-Ping'
'Zhao, Xia-Xia'
'Huang, Ru-Qi'

_publ_section_title
;
 Ag(I) and Cu(II) discrete and polymeric complexes based on single- and
 double-armed oxadiazole-bridging organic clips.
;
_journal_issue 26
_journal_name_full 'Inorganic chemistry'
_journal_page_first 10613
_journal_page_last 10628
_journal_paper_doi 10.1021/ic0612552
_journal_volume 45
_journal_year 2006
_chemical_absolute_configuration syn
_chemical_formula_sum 'C28 H22 Ag Cl N4 O10'
_chemical_formula_weight 717.82
_space_group_IT_number 19
_space_group_name_Hall 'P 2ac 2ab'
_space_group_name_H-M_alt 'P 21 21 21'
_symmetry_cell_setting orthorhombic
_symmetry_space_group_name_H-M 'P 21 21 21'
_atom_sites_solution_hydrogens geom
_atom_sites_solution_primary direct
_atom_sites_solution_secondary difmap
_audit_creation_method SHELXL-97
_cell_angle_alpha 90.00
_cell_angle_beta 90.00
_cell_angle_gamma 90.00
_cell_formula_units_Z 4
_cell_length_a 9.020(3)
_cell_length_b 10.351(4)
_cell_length_c 30.054(10)
_cell_measurement_temperature 298(2)
_cell_volume 2806.0(17)
_computing_cell_refinement 'Bruker SMART'
_computing_data_collection 'Bruker SMART'
_computing_data_reduction 'Bruker SAINT'
_computing_molecular_graphics 'Bruker SHELXTL'
_computing_publication_material 'Bruker SHELXTL'
_computing_structure_refinement 'SHELXL-97 (Sheldrick, 1997)'
_computing_structure_solution 'SHELXS-97 (Sheldrick, 1990)'
_diffrn_ambient_temperature 298(2)
_diffrn_measured_fraction_theta_full 0.999
_diffrn_measured_fraction_theta_max 0.999
_diffrn_measurement_device_type 'CCD area detector'
_diffrn_measurement_method 'phi and omega scans'
_diffrn_radiation_monochromator graphite
_diffrn_radiation_source 'fine-focus sealed tube'
_diffrn_radiation_type MoK\a
_diffrn_radiation_wavelength 0.71073
_diffrn_reflns_av_R_equivalents 0.1271
_diffrn_reflns_av_sigmaI/netI 0.1648
_diffrn_reflns_limit_h_max 10
_diffrn_reflns_limit_h_min -10
_diffrn_reflns_limit_k_max 9
_diffrn_reflns_limit_k_min -12
_diffrn_reflns_limit_l_max 35
_diffrn_reflns_limit_l_min -35
_diffrn_reflns_number 11816
_diffrn_reflns_theta_full 25.02
_diffrn_reflns_theta_max 25.02
_diffrn_reflns_theta_min 2.08
_exptl_absorpt_coefficient_mu 0.880
_exptl_absorpt_correction_T_max 0.9826
_exptl_absorpt_correction_T_min 0.7196
_exptl_absorpt_correction_type multi-scan
_exptl_absorpt_process_details sadabs
_exptl_crystal_colour colourless
_exptl_crystal_density_diffrn 1.699
_exptl_crystal_density_method 'not measured'
_exptl_crystal_description plan
_exptl_crystal_F_000 1448
_exptl_crystal_size_max 0.40
_exptl_crystal_size_mid 0.30
_exptl_crystal_size_min 0.02
_refine_diff_density_max 0.358
_refine_diff_density_min -0.360
_refine_diff_density_rms '0.069 End ===='
_refine_ls_abs_structure_details 'Flack H D (1983), Acta Cryst. A39, 876-881'
_refine_ls_abs_structure_Flack -0.05(7)
_refine_ls_extinction_method none
_refine_ls_goodness_of_fit_ref 0.909
_refine_ls_hydrogen_treatment constr
_refine_ls_matrix_type full
_refine_ls_number_parameters 400
_refine_ls_number_reflns 4950
_refine_ls_number_restraints 4
_refine_ls_restrained_S_all 0.910
_refine_ls_R_factor_all 0.1898
_refine_ls_R_factor_gt 0.0625
_refine_ls_shift/su_max 0.001
_refine_ls_shift/su_mean 0.000
_refine_ls_structure_factor_coef Fsqd
_refine_ls_weighting_details 'calc w=1/[\s^2^(Fo^2^)+(0.0389P)^2^+0.0000P] where P=(Fo^2^+2Fc^2^)/3'
_refine_ls_weighting_scheme calc
_refine_ls_wR_factor_gt 0.1079
_refine_ls_wR_factor_ref 0.1407
_reflns_number_gt 2022
_reflns_number_total 4950
_reflns_threshold_expression >2sigma(I)
_cod_data_source_file ic0612552si20060706_013537.cif
_cod_data_source_block 7
_cod_depositor_comments
;
The following automatic conversions were performed:

data item '_symmetry_cell_setting' value 'Orthorhombic' was changed
to 'orthorhombic' in accordance with the
/home/saulius/struct/COD-crude-data/automatic-downloads/DataCite-retrospective/ACS/depositions/lib/dictionaries/cif_core.dic
dictionary named 'cif_core.dic' version 2.4.2 last updated on
2011-04-26.

Automatic conversion script
Id: cif_fix_values 6909 2019-04-08 15:41:33Z antanas 
;
_cod_original_cell_volume 2806.2(17)
_cod_original_sg_symbol_H-M P2(1)2(1)2(1)
_cod_database_code 4350571

loop_
_symmetry_equiv_pos_as_xyz
'x, y, z'
'-x+1/2, -y, z+1/2'
'-x, y+1/2, -z+1/2'
'x+1/2, -y+1/2, -z'

loop_
_atom_site_label
_atom_site_type_symbol
_atom_site_fract_x
_atom_site_fract_y
_atom_site_fract_z
_atom_site_U_iso_or_equiv
_atom_site_adp_type
_atom_site_occupancy
_atom_site_symmetry_multiplicity
_atom_site_calc_flag
_atom_site_refinement_flags
_atom_site_disorder_assembly
_atom_site_disorder_group
Ag1 Ag 0.21263(9) -0.00503(11) 0.87610(3) 0.0922(4) Uani 1 1 d . . .
N1 N 0.3076(8) 0.4562(7) 0.7242(2) 0.049(2) Uani 1 1 d . . .
N2 N 0.2059(8) 0.5570(6) 0.7209(3) 0.047(2) Uani 1 1 d . . .
N3 N 0.0612(10) 0.8452(8) 0.8543(3) 0.076(3) Uani 1 1 d . . .
N4 N 0.3719(9) 0.1455(8) 0.8655(3) 0.068(3) Uani 1 1 d . A .
C1 C 0.0199(13) 0.7707(10) 0.6754(4) 0.057(3) Uani 1 1 d . . .
C2 C -0.0655(12) 0.8564(10) 0.6525(5) 0.075(3) Uani 1 1 d . . .
H2 H -0.1239 0.9167 0.6673 0.090 Uiso 1 1 calc R . .
C3 C -0.0626(14) 0.8508(12) 0.6082(5) 0.091(4) Uani 1 1 d . . .
H3 H -0.1135 0.9126 0.5917 0.110 Uiso 1 1 calc R . .
C4 C 0.0144(17) 0.7553(14) 0.5865(4) 0.093(5) Uani 1 1 d . . .
H4 H 0.0084 0.7495 0.5556 0.112 Uiso 1 1 calc R . .
C5 C 0.0970(13) 0.6712(11) 0.6086(4) 0.072(3) Uani 1 1 d . . .
H5 H 0.1530 0.6106 0.5932 0.086 Uiso 1 1 calc R . .
C6 C 0.1002(10) 0.6734(10) 0.6553(3) 0.056(3) Uani 1 1 d . . .
C7 C 0.1923(10) 0.5805(9) 0.6785(3) 0.050(2) Uani 1 1 d . . .
C8 C 0.3459(10) 0.4262(8) 0.6841(4) 0.050(2) Uani 1 1 d . . .
C9 C 0.4506(11) 0.3291(9) 0.6664(3) 0.052(3) Uani 1 1 d . . .
C10 C 0.4800(11) 0.3248(9) 0.6206(3) 0.056(3) Uani 1 1 d . . .
H10 H 0.4347 0.3828 0.6013 0.067 Uiso 1 1 calc R . .
C11 C 0.5749(14) 0.2352(11) 0.6051(4) 0.067(4) Uani 1 1 d . . .
H11 H 0.5986 0.2350 0.5750 0.080 Uiso 1 1 calc R . .
C12 C 0.6368(12) 0.1458(9) 0.6319(4) 0.076(4) Uani 1 1 d . . .
H12 H 0.6977 0.0824 0.6198 0.091 Uiso 1 1 calc R . .
C13 C 0.6112(11) 0.1469(10) 0.6768(4) 0.064(3) Uani 1 1 d . . .
H13 H 0.6576 0.0873 0.6953 0.076 Uiso 1 1 calc R . .
C14 C 0.5171(13) 0.2363(11) 0.6940(4) 0.054(3) Uani 1 1 d . . .
C15 C 0.5547(13) 0.3125(11) 0.7674(4) 0.063(4) Uani 1 1 d . . .
C16 C 0.5094(13) 0.2748(12) 0.8146(4) 0.054(3) Uani 1 1 d . A .
C17 C 0.5665(12) 0.3489(11) 0.8486(5) 0.081(4) Uani 1 1 d . . .
H17 H 0.6307 0.4170 0.8426 0.097 Uiso 1 1 calc R . .
C18 C 0.5268(15) 0.3205(14) 0.8919(4) 0.099(5) Uani 1 1 d . A .
H18 H 0.5664 0.3660 0.9157 0.119 Uiso 1 1 calc R . .
C19 C 0.4276(17) 0.2234(16) 0.8982(5) 0.108(6) Uani 1 1 d . . .
H19 H 0.3950 0.2087 0.9271 0.129 Uiso 1 1 calc R A .
C20 C 0.4164(11) 0.1769(10) 0.8240(4) 0.060(3) Uani 1 1 d . . .
H20 H 0.3806 0.1278 0.8004 0.072 Uiso 1 1 calc R A .
C21 C -0.0559(14) 0.6962(11) 0.7465(4) 0.066(3) Uani 1 1 d . . .
C22 C -0.0424(13) 0.7195(11) 0.7941(5) 0.064(4) Uani 1 1 d . . .
C23 C 0.0450(12) 0.8191(10) 0.8115(4) 0.066(3) Uani 1 1 d . . .
H23 H 0.0958 0.8711 0.7914 0.080 Uiso 1 1 calc R . .
C24 C -0.1189(13) 0.6446(10) 0.8241(5) 0.081(3) Uani 1 1 d . . .
H24 H -0.1790 0.5773 0.8143 0.097 Uiso 1 1 calc R . .
C25 C -0.1050(13) 0.6707(11) 0.8689(5) 0.090(4) Uani 1 1 d . . .
H25 H -0.1566 0.6215 0.8897 0.108 Uiso 1 1 calc R . .
C26 C -0.0175(16) 0.7665(12) 0.8822(5) 0.094(5) Uani 1 1 d . . .
H26 H -0.0092 0.7811 0.9127 0.113 Uiso 1 1 calc R . .
C27 C 0.217(2) 0.012(2) 0.9918(6) 0.337(15) Uiso 0.39(2) 1 d PD A 1
H27C H 0.1143 -0.0036 0.9838 0.404 Uiso 0.39(2) 1 calc PR A 1
H27D H 0.2296 0.1031 0.9982 0.404 Uiso 0.39(2) 1 calc PR A 1
C28 C 0.258(2) -0.065(2) 1.0296(6) 0.091(12) Uiso 0.39(2) 1 d PRD A 1
H28A H 0.3540 -0.1025 1.0246 0.136 Uiso 0.39(2) 1 calc PR A 1
H28B H 0.1865 -0.1324 1.0339 0.136 Uiso 0.39(2) 1 calc PR A 1
H28C H 0.2616 -0.0114 1.0557 0.136 Uiso 0.39(2) 1 calc PR A 1
C27' C 0.217(2) 0.012(2) 0.9918(6) 0.337(15) Uiso 0.61(2) 1 d PD A 2
H27A H 0.1549 0.0603 1.0122 0.404 Uiso 0.61(2) 1 calc PR A 2
H27B H 0.3093 0.0571 0.9863 0.404 Uiso 0.61(2) 1 calc PR A 2
C28' C 0.238(4) -0.127(3) 1.0052(15) 0.29(2) Uiso 0.61(2) 1 d PD A 2
H28D H 0.2124 -0.1819 0.9807 0.432 Uiso 0.61(2) 1 calc PR A 2
H28E H 0.1755 -0.1460 1.0302 0.432 Uiso 0.61(2) 1 calc PR A 2
H28F H 0.3398 -0.1407 1.0132 0.432 Uiso 0.61(2) 1 calc PR A 2
O1 O 0.2747(6) 0.5038(7) 0.65361(17) 0.0550(14) Uani 1 1 d . . .
O2 O 0.6403(7) 0.3903(7) 0.7577(2) 0.073(2) Uani 1 1 d . . .
O3 O 0.4820(9) 0.2314(7) 0.7394(3) 0.062(2) Uani 1 1 d . . .
O4 O 0.0245(8) 0.7807(6) 0.7218(3) 0.061(2) Uani 1 1 d . . .
O5 O -0.1299(7) 0.6079(7) 0.7314(2) 0.079(2) Uani 1 1 d . . .
O6 O 0.2035(16) 0.4219(11) 0.5340(4) 0.235(7) Uani 1 1 d . . .
O7 O 0.3696(13) 0.5706(16) 0.5216(4) 0.283(10) Uani 1 1 d . . .
O8 O 0.1698(16) 0.5644(19) 0.4826(5) 0.310(12) Uani 1 1 d . . .
O9 O 0.3271(15) 0.4217(11) 0.4706(4) 0.210(7) Uani 1 1 d . . .
O10 O 0.307(4) -0.025(3) 0.9594(8) 0.172(16) Uani 0.39(2) 1 d PD A 1
H10A H 0.4008 -0.0572 0.9656 0.206 Uiso 0.39(2) 1 calc PR A 1
O10' O 0.147(2) -0.024(2) 0.9549(4) 0.131(7) Uani 0.61(2) 1 d PD A 2
H10' H 0.0560 -0.0628 0.9600 0.157 Uiso 0.61(2) 1 calc PR A 2
Cl1 Cl 0.2664(4) 0.4939(7) 0.50262(11) 0.1178(13) Uani 1 1 d . . .

loop_
_atom_site_aniso_label
_atom_site_aniso_U_11
_atom_site_aniso_U_22
_atom_site_aniso_U_33
_atom_site_aniso_U_23
_atom_site_aniso_U_13
_atom_site_aniso_U_12
Ag1 0.1118(7) 0.0885(6) 0.0765(5) 0.0004(8) 0.0088(5) -0.0220(8)
N1 0.045(5) 0.057(6) 0.044(4) -0.006(4) 0.005(4) 0.013(4)
N2 0.038(4) 0.044(5) 0.057(5) -0.012(4) -0.013(4) 0.024(4)
N3 0.079(7) 0.079(7) 0.069(7) 0.025(6) 0.018(6) 0.004(5)
N4 0.077(7) 0.066(6) 0.060(6) 0.002(6) -0.014(6) 0.020(5)
C1 0.074(9) 0.035(7) 0.062(8) -0.018(6) -0.020(7) 0.008(6)
C2 0.067(8) 0.049(8) 0.108(11) -0.005(8) -0.011(8) 0.019(6)
C3 0.106(11) 0.079(10) 0.090(10) -0.005(9) -0.038(9) 0.008(9)
C4 0.135(13) 0.099(12) 0.044(8) 0.003(8) -0.007(9) -0.013(10)
C5 0.097(9) 0.066(8) 0.053(8) 0.002(6) -0.026(6) 0.016(7)
C6 0.049(7) 0.058(8) 0.062(8) -0.004(7) -0.015(6) -0.002(6)
C7 0.047(7) 0.054(6) 0.051(7) -0.012(6) -0.011(6) 0.007(6)
C8 0.042(6) 0.042(6) 0.066(7) -0.004(6) -0.008(6) 0.001(5)
C9 0.050(7) 0.052(7) 0.053(7) 0.002(6) 0.008(6) 0.003(6)
C10 0.064(7) 0.048(6) 0.055(7) 0.007(6) -0.008(6) -0.003(6)
C11 0.062(9) 0.075(9) 0.062(8) -0.021(7) 0.018(7) 0.009(7)
C12 0.106(10) 0.046(7) 0.075(9) 0.002(7) 0.023(7) 0.025(7)
C13 0.067(7) 0.061(8) 0.063(8) 0.005(6) -0.008(6) 0.000(6)
C14 0.060(9) 0.053(8) 0.048(8) -0.008(7) -0.001(7) 0.013(6)
C15 0.035(7) 0.069(9) 0.084(9) -0.030(8) -0.007(7) 0.008(7)
C16 0.049(8) 0.068(8) 0.045(7) 0.013(7) 0.000(6) 0.015(7)
C17 0.084(9) 0.066(8) 0.093(10) -0.006(8) -0.018(8) -0.008(7)
C18 0.086(10) 0.163(15) 0.048(8) -0.024(9) -0.024(7) -0.034(10)
C19 0.080(12) 0.171(18) 0.071(12) 0.032(11) 0.002(9) 0.030(12)
C20 0.053(7) 0.061(8) 0.066(8) 0.000(7) 0.004(6) 0.007(6)
C21 0.084(10) 0.037(7) 0.076(9) -0.005(7) 0.007(8) 0.028(7)
C22 0.034(7) 0.041(7) 0.116(12) 0.022(8) 0.002(8) 0.005(6)
C23 0.082(9) 0.050(8) 0.067(9) 0.009(7) 0.004(7) 0.012(7)
C24 0.075(8) 0.055(8) 0.112(10) 0.004(8) 0.010(8) -0.006(7)
C25 0.103(10) 0.055(8) 0.111(12) 0.026(9) 0.035(10) -0.008(8)
C26 0.122(14) 0.063(9) 0.097(12) -0.005(10) 0.035(11) 0.025(9)
O1 0.062(4) 0.052(4) 0.052(3) -0.007(5) -0.003(3) -0.001(5)
O2 0.051(5) 0.075(5) 0.094(5) -0.001(4) -0.005(4) -0.020(4)
O3 0.054(5) 0.055(5) 0.078(7) 0.012(5) 0.001(5) -0.005(4)
O4 0.053(5) 0.045(5) 0.087(6) 0.007(5) 0.019(5) -0.007(4)
O5 0.066(5) 0.060(5) 0.112(6) -0.010(5) 0.005(4) -0.017(4)
O6 0.323(17) 0.227(14) 0.156(10) 0.077(10) 0.140(12) 0.022(12)
O7 0.194(12) 0.44(3) 0.216(14) -0.180(15) -0.044(10) -0.106(15)
O8 0.261(17) 0.47(3) 0.201(15) 0.133(16) -0.112(14) 0.072(19)
O9 0.307(17) 0.199(11) 0.124(9) -0.041(9) 0.092(12) -0.020(12)
O10 0.22(4) 0.14(2) 0.15(2) -0.02(2) 0.06(2) -0.02(3)
O10' 0.124(13) 0.207(17) 0.062(8) -0.019(12) 0.006(7) -0.019(15)
Cl1 0.124(3) 0.174(4) 0.0553(18) -0.005(3) 0.010(2) -0.039(4)

loop_
_atom_type_symbol
_atom_type_description
_atom_type_scat_dispersion_real
_atom_type_scat_dispersion_imag
_atom_type_scat_source
C C 0.0033 0.0016 'International Tables Vol C Tables 4.2.6.8 and 6.1.1.4'
H H 0.0000 0.0000 'International Tables Vol C Tables 4.2.6.8 and 6.1.1.4'
N N 0.0061 0.0033 'International Tables Vol C Tables 4.2.6.8 and 6.1.1.4'
O O 0.0106 0.0060 'International Tables Vol C Tables 4.2.6.8 and 6.1.1.4'
Cl Cl 0.1484 0.1585 'International Tables Vol C Tables 4.2.6.8 and 6.1.1.4'
Ag Ag -0.8971 1.1015 'International Tables Vol C Tables 4.2.6.8 and 6.1.1.4'

loop_
_geom_angle_atom_site_label_1
_geom_angle_atom_site_label_2
_geom_angle_atom_site_label_3
_geom_angle
_geom_angle_site_symmetry_1
_geom_angle_site_symmetry_3
N4 Ag1 N3 153.8(4) . 1_545
N4 Ag1 O10' 111.3(5) . .
N3 Ag1 O10' 94.8(5) 1_545 .
N4 Ag1 O10 89.0(8) . .
N3 Ag1 O10 115.5(7) 1_545 .
O10' Ag1 O10 32.6(6) . .
C8 N1 N2 106.8(7) . .
C7 N2 N1 105.8(7) . .
C23 N3 C26 114.7(11) . .
C23 N3 Ag1 120.6(8) . 1_565
C26 N3 Ag1 124.6(9) . 1_565
C20 N4 C19 114.4(10) . .
C20 N4 Ag1 120.8(8) . .
C19 N4 Ag1 124.6(9) . .
C2 C1 C6 123.4(11) . .
C2 C1 O4 118.2(11) . .
C6 C1 O4 118.4(10) . .
C3 C2 C1 117.8(12) . .
C3 C2 H2 121.1 . .
C1 C2 H2 121.1 . .
C2 C3 C4 121.0(13) . .
C2 C3 H3 119.5 . .
C4 C3 H3 119.5 . .
C5 C4 C3 121.2(12) . .
C5 C4 H4 119.4 . .
C3 C4 H4 119.4 . .
C4 C5 C6 120.2(12) . .
C4 C5 H5 119.9 . .
C6 C5 H5 119.9 . .
C1 C6 C5 116.0(11) . .
C1 C6 C7 125.0(10) . .
C5 C6 C7 118.8(11) . .
N2 C7 O1 112.8(8) . .
N2 C7 C6 130.4(9) . .
O1 C7 C6 116.7(9) . .
N1 C8 O1 110.9(8) . .
N1 C8 C9 132.1(9) . .
O1 C8 C9 117.0(9) . .
C10 C9 C14 118.6(9) . .
C10 C9 C8 119.7(9) . .
C14 C9 C8 121.6(9) . .
C11 C10 C9 118.8(10) . .
C11 C10 H10 120.6 . .
C9 C10 H10 120.6 . .
C10 C11 C12 122.0(11) . .
C10 C11 H11 119.0 . .
C12 C11 H11 119.0 . .
C11 C12 C13 120.8(10) . .
C11 C12 H12 119.6 . .
C13 C12 H12 119.6 . .
C14 C13 C12 119.2(10) . .
C14 C13 H13 120.4 . .
C12 C13 H13 120.4 . .
C13 C14 O3 119.2(10) . .
C13 C14 C9 120.5(10) . .
O3 C14 C9 120.3(10) . .
O2 C15 O3 126.7(11) . .
O2 C15 C16 126.4(11) . .
O3 C15 C16 106.8(10) . .
C20 C16 C17 119.8(11) . .
C20 C16 C15 123.6(12) . .
C17 C16 C15 116.5(12) . .
C18 C17 C16 118.9(12) . .
C18 C17 H17 120.6 . .
C16 C17 H17 120.6 . .
C19 C18 C17 117.4(12) . .
C19 C18 H18 121.3 . .
C17 C18 H18 121.3 . .
C18 C19 N4 125.3(13) . .
C18 C19 H19 117.4 . .
N4 C19 H19 117.4 . .
C16 C20 N4 124.1(11) . .
C16 C20 H20 118.0 . .
N4 C20 H20 118.0 . .
O5 C21 O4 124.8(12) . .
O5 C21 C22 122.4(13) . .
O4 C21 C22 112.8(12) . .
C24 C22 C23 117.0(13) . .
C24 C22 C21 120.6(13) . .
C23 C22 C21 122.4(13) . .
N3 C23 C22 125.1(12) . .
N3 C23 H23 117.4 . .
C22 C23 H23 117.4 . .
C22 C24 C25 119.0(12) . .
C22 C24 H24 120.5 . .
C25 C24 H24 120.5 . .
C26 C25 C24 119.6(13) . .
C26 C25 H25 120.2 . .
C24 C25 H25 120.2 . .
C25 C26 N3 124.6(14) . .
C25 C26 H26 117.7 . .
N3 C26 H26 117.7 . .
O10 C27 C28 105.3(18) . .
O10 C27 H27C 110.7 . .
C28 C27 H27C 110.7 . .
O10 C27 H27D 110.7 . .
C28 C27 H27D 110.7 . .
H27C C27 H27D 108.8 . .
H28D C28' H28E 109.5 . .
H28D C28' H28F 109.5 . .
H28E C28' H28F 109.5 . .
C7 O1 C8 103.7(7) . .
C15 O3 C14 118.2(10) . .
C21 O4 C1 118.8(10) . .
C27 O10 Ag1 118(2) . .
C27 O10 H10A 120.8 . .
Ag1 O10 H10A 120.8 . .
Ag1 O10' H10' 113.9 . .
O8 Cl1 O6 111.2(9) . .
O8 Cl1 O9 105.0(9) . .
O6 Cl1 O9 111.8(8) . .
O8 Cl1 O7 109.3(12) . .
O6 Cl1 O7 108.9(9) . .
O9 Cl1 O7 110.5(8) . .

loop_
_geom_bond_atom_site_label_1
_geom_bond_atom_site_label_2
_geom_bond_distance
_geom_bond_site_symmetry_2
Ag1 N4 2.143(9) .
Ag1 N3 2.168(9) 1_545
Ag1 O10' 2.450(12) .
Ag1 O10 2.65(3) .
N1 C8 1.291(10) .
N1 N2 1.393(8) .
N2 C7 1.304(10) .
N3 C23 1.324(11) .
N3 C26 1.367(13) .
N3 Ag1 2.168(9) 1_565
N4 C20 1.350(12) .
N4 C19 1.368(16) .
C1 C2 1.361(13) .
C1 C6 1.381(13) .
C1 O4 1.398(11) .
C2 C3 1.334(13) .
C2 H2 0.9300 .
C3 C4 1.373(16) .
C3 H3 0.9300 .
C4 C5 1.325(15) .
C4 H4 0.9300 .
C5 C6 1.402(13) .
C5 H5 0.9300 .
C6 C7 1.449(12) .
C7 O1 1.319(9) .
C8 O1 1.378(10) .
C8 C9 1.479(11) .
C9 C10 1.402(12) .
C9 C14 1.404(13) .
C10 C11 1.345(13) .
C10 H10 0.9300 .
C11 C12 1.348(13) .
C11 H11 0.9300 .
C12 C13 1.369(12) .
C12 H12 0.9300 .
C13 C14 1.358(13) .
C13 H13 0.9300 .
C14 O3 1.400(11) .
C15 O2 1.153(12) .
C15 O3 1.358(11) .
C15 C16 1.527(15) .
C16 C20 1.345(13) .
C16 C17 1.379(14) .
C17 C18 1.379(14) .
C17 H17 0.9300 .
C18 C19 1.360(18) .
C18 H18 0.9300 .
C19 H19 0.9300 .
C20 H20 0.9300 .
C21 O5 1.219(12) .
C21 O4 1.358(13) .
C21 C22 1.454(15) .
C22 C24 1.375(14) .
C22 C23 1.399(14) .
C23 H23 0.9300 .
C24 C25 1.380(15) .
C24 H24 0.9300 .
C25 C26 1.330(15) .
C25 H25 0.9300 .
C26 H26 0.9300 .
C27 O10 1.325(18) .
C27 C28 1.4355 .
C27 H27C 0.9700 .
C27 H27D 0.9700 .
C28 H28A 0.9600 .
C28 H28B 0.9600 .
C28 H28C 0.9600 .
C28' H28D 0.9600 .
C28' H28E 0.9600 .
C28' H28F 0.9600 .
O6 Cl1 1.329(10) .
O7 Cl1 1.350(11) .
O8 Cl1 1.285(13) .
O9 Cl1 1.336(10) .
O10 H10A 0.9300 .
O10' H10' 0.9300 .

loop_
_geom_torsion_atom_site_label_1
_geom_torsion_atom_site_label_2
_geom_torsion_atom_site_label_3
_geom_torsion_atom_site_label_4
_geom_torsion
_geom_torsion_site_symmetry_1
C8 N1 N2 C7 -0.6(9) .
N3 Ag1 N4 C20 -0.9(12) 1_545
O10' Ag1 N4 C20 -176.1(8) .
O10 Ag1 N4 C20 159.5(10) .
N3 Ag1 N4 C19 173.8(9) 1_545
O10' Ag1 N4 C19 -1.4(11) .
O10 Ag1 N4 C19 -25.8(11) .
C6 C1 C2 C3 -4.8(18) .
O4 C1 C2 C3 176.2(11) .
C1 C2 C3 C4 5.2(19) .
C2 C3 C4 C5 -5(2) .
C3 C4 C5 C6 4(2) .
C2 C1 C6 C5 3.7(16) .
O4 C1 C6 C5 -177.3(10) .
C2 C1 C6 C7 180.0(10) .
O4 C1 C6 C7 -1.0(16) .
C4 C5 C6 C1 -3.2(17) .
C4 C5 C6 C7 -179.7(10) .
N1 N2 C7 O1 0.5(10) .
N1 N2 C7 C6 178.9(9) .
C1 C6 C7 N2 9.4(17) .
C5 C6 C7 N2 -174.5(10) .
C1 C6 C7 O1 -172.3(9) .
C5 C6 C7 O1 3.8(14) .
N2 N1 C8 O1 0.5(9) .
N2 N1 C8 C9 179.1(8) .
N1 C8 C9 C10 -174.7(9) .
O1 C8 C9 C10 3.9(12) .
N1 C8 C9 C14 8.2(16) .
O1 C8 C9 C14 -173.2(9) .
C14 C9 C10 C11 -2.5(15) .
C8 C9 C10 C11 -179.6(9) .
C9 C10 C11 C12 3.3(17) .
C10 C11 C12 C13 -3.5(17) .
C11 C12 C13 C14 2.8(16) .
C12 C13 C14 O3 175.2(10) .
C12 C13 C14 C9 -2.1(16) .
C10 C9 C14 C13 1.9(16) .
C8 C9 C14 C13 179.0(9) .
C10 C9 C14 O3 -175.3(9) .
C8 C9 C14 O3 1.8(16) .
O2 C15 C16 C20 -175.1(11) .
O3 C15 C16 C20 1.1(14) .
O2 C15 C16 C17 6.3(17) .
O3 C15 C16 C17 -177.5(9) .
C20 C16 C17 C18 0.1(17) .
C15 C16 C17 C18 178.8(11) .
C16 C17 C18 C19 -2.8(19) .
C17 C18 C19 N4 5(2) .
C20 N4 C19 C18 -3.9(19) .
Ag1 N4 C19 C18 -178.9(11) .
C17 C16 C20 N4 0.8(16) .
C15 C16 C20 N4 -177.7(10) .
C19 N4 C20 C16 0.9(14) .
Ag1 N4 C20 C16 176.1(8) .
O5 C21 C22 C24 -2.7(17) .
O4 C21 C22 C24 178.7(8) .
O5 C21 C22 C23 178.7(9) .
O4 C21 C22 C23 0.0(16) .
C26 N3 C23 C22 -0.8(16) .
Ag1 N3 C23 C22 175.8(8) 1_565
C24 C22 C23 N3 1.1(16) .
C21 C22 C23 N3 179.8(10) .
C23 C22 C24 C25 -0.3(16) .
C21 C22 C24 C25 -179.1(11) .
C22 C24 C25 C26 -0.6(18) .
C24 C25 C26 N3 0.9(19) .
C23 N3 C26 C25 -0.2(17) .
Ag1 N3 C26 C25 -176.7(9) 1_565
N2 C7 O1 C8 -0.3(10) .
C6 C7 O1 C8 -178.8(7) .
N1 C8 O1 C7 -0.1(10) .
C9 C8 O1 C7 -179.0(7) .
O2 C15 O3 C14 3.2(16) .
C16 C15 O3 C14 -173.0(10) .
C13 C14 O3 C15 99.4(11) .
C9 C14 O3 C15 -83.4(13) .
O5 C21 O4 C1 2.4(16) .
C22 C21 O4 C1 -179.0(9) .
C2 C1 O4 C21 102.5(12) .
C6 C1 O4 C21 -76.6(13) .
C28 C27 O10 Ag1 151.8(12) .
N4 Ag1 O10 C27 111(2) .
N3 Ag1 O10 C27 -78(2) 1_545
O10' Ag1 O10 C27 -23.1(16) .
